data_1565816
loop_
_publ_author_name
'Zhou, Weinan'
'Sarma, Tridib'
'Su, Yonghuan'
'Lei, Chuanhu'
'Sessler, Jonathan L.'

_publ_section_title
;
 Kinetic trapping of a cobalt(ii) metallocage using a carbazole-containing
 expanded carbaporphyrinoid ligand
;
_journal_issue 3
_journal_name_full 'Chemical Science'
_journal_page_first 692
_journal_page_last 697
_journal_paper_doi 10.1039/D1SC06514A
_journal_volume 13
_journal_year 2022
_chemical_formula_moiety 'C76 H78 Cl2 Co2 N8, C H2 Cl2'
_chemical_formula_sum 'C77 H80 Cl4 Co2 N8'
_chemical_formula_weight 1377.15
_space_group_crystal_system monoclinic
_space_group_IT_number 14
_space_group_name_Hall '-P 2ybc'
_space_group_name_H-M_alt 'P 1 21/c 1'
_atom_sites_solution_hydrogens geom
_atom_sites_solution_primary dual
_audit_creation_date 2020-09-14
_audit_creation_method
;
Olex2 1.2
(compiled 2018.05.29 svn.r3508 for OlexSys, GUI svn.r5506)
;
_audit_update_record
;
2021-08-25 deposited with the CCDC.	2021-12-20 downloaded from the CCDC.
;
_cell_angle_alpha 90
_cell_angle_beta 100.8950(10)
_cell_angle_gamma 90
_cell_formula_units_Z 4
_cell_length_a 28.3373(6)
_cell_length_b 14.5574(3)
_cell_length_c 20.3283(5)
_cell_measurement_reflns_used 9823
_cell_measurement_temperature 173(2)
_cell_measurement_theta_max 63.62
_cell_measurement_theta_min 3.18
_cell_volume 8234.6(3)
_computing_cell_refinement 'SAINT V8.38A (?, 2016)'
_computing_data_reduction 'SAINT V8.38A (?, 2016)'
_computing_molecular_graphics 'Olex2 (Dolomanov et al., 2009)'
_computing_publication_material 'Olex2 (Dolomanov et al., 2009)'
_computing_structure_refinement 'ShelXL (Sheldrick, 2015)'
_computing_structure_solution 'ShelXT (Sheldrick, 2015)'
_diffrn_ambient_temperature 173.0
_diffrn_measured_fraction_theta_full 0.986
_diffrn_measured_fraction_theta_max 0.986
_diffrn_measurement_device_type 'Bruker APEX-II CCD'
_diffrn_measurement_method '\f and \w scans'
_diffrn_radiation_type CuK\a
_diffrn_radiation_wavelength 1.54178
_diffrn_reflns_av_R_equivalents 0.0487
_diffrn_reflns_av_unetI/netI 0.0451
_diffrn_reflns_Laue_measured_fraction_full 0.986
_diffrn_reflns_Laue_measured_fraction_max 0.986
_diffrn_reflns_limit_h_max 32
_diffrn_reflns_limit_h_min -31
_diffrn_reflns_limit_k_max 16
_diffrn_reflns_limit_k_min -16
_diffrn_reflns_limit_l_max 23
_diffrn_reflns_limit_l_min -22
_diffrn_reflns_number 50287
_diffrn_reflns_point_group_measured_fraction_full 0.986
_diffrn_reflns_point_group_measured_fraction_max 0.986
_diffrn_reflns_theta_full 63.857
_diffrn_reflns_theta_max 63.857
_diffrn_reflns_theta_min 3.176
_diffrn_standards_number 0
_exptl_absorpt_coefficient_mu 4.669
_exptl_absorpt_correction_T_max 0.7524
_exptl_absorpt_correction_T_min 0.4468
_exptl_absorpt_correction_type none
_exptl_absorpt_process_details
;
SADABS-2016/2 (Bruker,2016/2) was used for absorption correction.
wR2(int) was 0.1301 before and 0.0568 after correction.
The Ratio of minimum to maximum transmission is 0.5938.
The \l/2 correction factor is Not present.
;
_exptl_crystal_colour Cyan
_exptl_crystal_density_diffrn 1.111
_exptl_crystal_description needle
_exptl_crystal_F_000 2880
_refine_diff_density_max 0.890
_refine_diff_density_min -0.609
_refine_diff_density_rms 0.065
_refine_ls_extinction_method none
_refine_ls_goodness_of_fit_ref 1.060
_refine_ls_hydrogen_treatment constr
_refine_ls_matrix_type full
_refine_ls_number_parameters 832
_refine_ls_number_reflns 13406
_refine_ls_number_restraints 0
_refine_ls_restrained_S_all 1.060
_refine_ls_R_factor_all 0.0717
_refine_ls_R_factor_gt 0.0583
_refine_ls_shift/su_max 0.001
_refine_ls_shift/su_mean 0.000
_refine_ls_structure_factor_coef Fsqd
_refine_ls_weighting_details 'w=1/[\s^2^(Fo^2^)+(0.1105P)^2^+3.6181P] where P=(Fo^2^+2Fc^2^)/3'
_refine_ls_weighting_scheme calc
_refine_ls_wR_factor_gt 0.1701
_refine_ls_wR_factor_ref 0.1810
_reflns_Friedel_coverage 0.000
_reflns_number_gt 10626
_reflns_number_total 13406
_reflns_threshold_expression 'I > 2\s(I)'
_cod_data_source_file d1sc06514a2.cif
_cod_data_source_block ta_a_sq_CCDC1
_cod_depositor_comments 'Adding full bibliography for 1565814--1565817.cif.'
_cod_database_code 1565816
_shelx_shelxl_version_number 2018/3
_shelx_space_group_comment
;
The symmetry employed for this shelxl refinement is uniquely defined
by the following loop, which should always be used as a source of
symmetry information in preference to the above space-group names.
They are only intended as comments.
;
_olex2_refinement_description
;
1. Fixed Uiso
 At 1.2 times of:
  All C(H) groups, All C(H,H) groups, All N(H) groups
 At 1.5 times of:
  All C(H,H,H) groups
2.a Secondary CH2 refined with riding coordinates:
 C5(H5A,H5B), C7(H7A,H7B), C14(H14A,H14B), C16(H16A,H16B), C23(H23A,H23B),
 C25(H25A,H25B), C43(H43A,H43B), C45(H45A,H45B), C52(H52A,H52B), C54(H54A,H54B),
  C61(H61A,H61B), C63(H63A,H63B), C77(H77A,H77B)
2.b Aromatic/amide H refined with riding coordinates:
 N4(H4), N8(H8), C9(H9), C18(H18), C28(H28), C29(H29), C32(H32), C33(H33),
 C35(H35), C38(H38), C47(H47), C56(H56), C66(H66), C67(H67), C70(H70), C71(H71),
  C73(H73), C76(H76)
2.c Idealised Me refined as rotating group:
 C6(H6A,H6B,H6C), C8(H8A,H8B,H8C), C15(H15A,H15B,H15C), C17(H17A,H17B,H17C),
 C24(H24A,H24B,H24C), C26(H26A,H26B,H26C), C44(H44A,H44B,H44C), C46(H46A,H46B,
 H46C), C53(H53A,H53B,H53C), C55(H55A,H55B,H55C), C62(H62A,H62B,H62C), C64(H64A,
 H64B,H64C)
;
_olex2_submission_special_instructions 'No special instructions were received'

loop_
_space_group_symop_operation_xyz
'x, y, z'
'-x, y+1/2, -z+1/2'
'-x, -y, -z'
'x, -y-1/2, z-1/2'

loop_
_atom_site_label
_atom_site_type_symbol
_atom_site_fract_x
_atom_site_fract_y
_atom_site_fract_z
_atom_site_U_iso_or_equiv
_atom_site_adp_type
_atom_site_occupancy
_atom_site_site_symmetry_order
_atom_site_calc_flag
_atom_site_refinement_flags_posn
_atom_site_refinement_flags_adp
_atom_site_refinement_flags_occupancy
_atom_site_disorder_assembly
_atom_site_disorder_group
Co1 Co 0.62567(2) 0.05059(4) 0.54288(3) 0.04481(17) Uani 1 1 d . . . . .
Co2 Co 0.89468(2) 0.35249(4) 0.97275(3) 0.04587(17) Uani 1 1 d . . . . .
Cl1 Cl 0.62763(3) -0.06314(5) 0.62359(4) 0.0474(2) Uani 1 1 d . . . . .
Cl2 Cl 0.94534(3) 0.25998(6) 0.92694(4) 0.0494(2) Uani 1 1 d . . . . .
N1 N 0.57522(10) 0.14699(19) 0.54980(14) 0.0442(7) Uani 1 1 d . . . . .
N2 N 0.59239(10) 0.0070(2) 0.45396(15) 0.0511(7) Uani 1 1 d . . . . .
N3 N 0.69063(10) 0.0310(2) 0.51845(16) 0.0503(7) Uani 1 1 d . . . . .
N4 N 0.70368(10) 0.13729(19) 0.78223(14) 0.0455(7) Uani 1 1 d . . . . .
H4 H 0.706004 0.077327 0.778380 0.055 Uiso 1 1 calc R . . . .
N5 N 0.85792(10) 0.25814(19) 1.01618(14) 0.0462(7) Uani 1 1 d . . . . .
N6 N 0.93114(10) 0.3924(2) 1.06016(15) 0.0511(7) Uani 1 1 d . . . . .
N7 N 0.89202(10) 0.48008(19) 0.93265(15) 0.0472(7) Uani 1 1 d . . . . .
N8 N 0.82531(10) 0.22918(19) 0.74486(15) 0.0478(7) Uani 1 1 d . . . . .
H8 H 0.846523 0.189569 0.765486 0.057 Uiso 1 1 calc R . . . .
C1 C 0.73494(12) 0.0488(2) 0.55388(18) 0.0482(8) Uani 1 1 d . . . . .
C2 C 0.77011(13) -0.0111(3) 0.5346(2) 0.0546(9) Uani 1 1 d . . . . .
C3 C 0.74618(14) -0.0628(3) 0.4826(2) 0.0576(10) Uani 1 1 d . . . . .
C4 C 0.69588(14) -0.0386(3) 0.4730(2) 0.0544(9) Uani 1 1 d . . . . .
C5 C 0.82327(13) -0.0111(3) 0.5613(2) 0.0626(10) Uani 1 1 d . . . . .
H5A H 0.833062 0.051080 0.578261 0.075 Uiso 1 1 calc R . . . .
H5B H 0.840234 -0.024690 0.524092 0.075 Uiso 1 1 calc R . . . .
C6 C 0.83904(18) -0.0801(3) 0.6170(3) 0.0836(14) Uani 1 1 d . . . . .
H6A H 0.832142 -0.142441 0.599681 0.125 Uiso 1 1 calc GR . . . .
H6B H 0.821548 -0.068753 0.653482 0.125 Uiso 1 1 calc GR . . . .
H6C H 0.873628 -0.073661 0.633994 0.125 Uiso 1 1 calc GR . . . .
C7 C 0.76738(17) -0.1298(3) 0.4396(2) 0.0684(11) Uani 1 1 d . . . . .
H7A H 0.750053 -0.123987 0.392662 0.082 Uiso 1 1 calc R . . . .
H7B H 0.801415 -0.113331 0.440640 0.082 Uiso 1 1 calc R . . . .
C8 C 0.7649(3) -0.2260(4) 0.4610(3) 0.0992(17) Uani 1 1 d . . . . .
H8A H 0.776202 -0.266470 0.428649 0.149 Uiso 1 1 calc GR . . . .
H8B H 0.731651 -0.241540 0.463384 0.149 Uiso 1 1 calc GR . . . .
H8C H 0.785339 -0.234111 0.505247 0.149 Uiso 1 1 calc GR . . . .
C9 C 0.65958(14) -0.0752(3) 0.4265(2) 0.0585(10) Uani 1 1 d . . . . .
H9 H 0.668796 -0.121723 0.398644 0.070 Uiso 1 1 calc R . . . .
C10 C 0.61055(14) -0.0530(3) 0.4144(2) 0.0566(9) Uani 1 1 d . . . . .
C11 C 0.57285(15) -0.0819(3) 0.3602(2) 0.0597(10) Uani 1 1 d . . . . .
C12 C 0.53228(14) -0.0361(3) 0.36761(19) 0.0547(9) Uani 1 1 d . . . . .
C13 C 0.54536(12) 0.0195(3) 0.42699(18) 0.0487(8) Uani 1 1 d . . . . .
C14 C 0.57924(18) -0.1464(4) 0.3046(2) 0.0798(14) Uani 1 1 d . . . . .
H14A H 0.603611 -0.193120 0.322850 0.096 Uiso 1 1 calc R . . . .
H14B H 0.548515 -0.178876 0.288584 0.096 Uiso 1 1 calc R . . . .
C15 C 0.5943(4) -0.1005(6) 0.2469(4) 0.167(4) Uani 1 1 d . . . . .
H15A H 0.598716 -0.146663 0.213506 0.250 Uiso 1 1 calc GR . . . .
H15B H 0.624605 -0.067856 0.262241 0.250 Uiso 1 1 calc GR . . . .
H15C H 0.569473 -0.056654 0.226789 0.250 Uiso 1 1 calc GR . . . .
C16 C 0.48341(15) -0.0392(3) 0.3236(2) 0.0630(11) Uani 1 1 d . . . . .
H16A H 0.458702 -0.037673 0.352089 0.076 Uiso 1 1 calc R . . . .
H16B H 0.479859 -0.097962 0.298601 0.076 Uiso 1 1 calc R . . . .
C17 C 0.4745(2) 0.0398(5) 0.2739(3) 0.103(2) Uani 1 1 d . . . . .
H17A H 0.441695 0.035802 0.247949 0.155 Uiso 1 1 calc GR . . . .
H17B H 0.497472 0.036352 0.243464 0.155 Uiso 1 1 calc GR . . . .
H17C H 0.478609 0.098310 0.298178 0.155 Uiso 1 1 calc GR . . . .
C18 C 0.51666(13) 0.0833(2) 0.45342(18) 0.0490(8) Uani 1 1 d . . . . .
H18 H 0.483925 0.086319 0.431683 0.059 Uiso 1 1 calc R . . . .
C19 C 0.52999(12) 0.1421(2) 0.50683(17) 0.0455(8) Uani 1 1 d . . . . .
C20 C 0.49912(12) 0.2115(2) 0.52656(18) 0.0477(8) Uani 1 1 d . . . . .
C21 C 0.52502(12) 0.2580(2) 0.57911(18) 0.0464(8) Uani 1 1 d . . . . .
C22 C 0.57212(12) 0.2161(2) 0.59301(17) 0.0433(8) Uani 1 1 d . . . . .
C23 C 0.44775(13) 0.2284(3) 0.4924(2) 0.0600(10) Uani 1 1 d . . . . .
H23A H 0.431046 0.263065 0.523118 0.072 Uiso 1 1 calc R . . . .
H23B H 0.431173 0.168635 0.482832 0.072 Uiso 1 1 calc R . . . .
C24 C 0.44433(17) 0.2821(4) 0.4269(2) 0.0790(13) Uani 1 1 d . . . . .
H24A H 0.460856 0.248117 0.396357 0.118 Uiso 1 1 calc GR . . . .
H24B H 0.459482 0.342436 0.436392 0.118 Uiso 1 1 calc GR . . . .
H24C H 0.410473 0.290295 0.406079 0.118 Uiso 1 1 calc GR . . . .
C25 C 0.50634(14) 0.3335(3) 0.6181(2) 0.0573(10) Uani 1 1 d . . . . .
H25A H 0.526872 0.337014 0.663183 0.069 Uiso 1 1 calc R . . . .
H25B H 0.473454 0.317281 0.623911 0.069 Uiso 1 1 calc R . . . .
C26 C 0.50502(18) 0.4275(3) 0.5852(2) 0.0758(13) Uani 1 1 d . . . . .
H26A H 0.481454 0.427080 0.543201 0.114 Uiso 1 1 calc GR . . . .
H26B H 0.536865 0.442141 0.575912 0.114 Uiso 1 1 calc GR . . . .
H26C H 0.495877 0.473929 0.615427 0.114 Uiso 1 1 calc GR . . . .
C27 C 0.61089(11) 0.2392(2) 0.64906(17) 0.0430(7) Uani 1 1 d . . . . .
C28 C 0.61868(13) 0.3306(2) 0.67008(19) 0.0502(9) Uani 1 1 d . . . . .
H28 H 0.600157 0.377852 0.645251 0.060 Uiso 1 1 calc R . . . .
C29 C 0.65235(13) 0.3540(2) 0.72557(18) 0.0480(8) Uani 1 1 d . . . . .
H29 H 0.656841 0.416371 0.739009 0.058 Uiso 1 1 calc R . . . .
C30 C 0.67976(11) 0.2850(2) 0.76178(17) 0.0432(7) Uani 1 1 d . . . . .
C31 C 0.71617(11) 0.2828(2) 0.82206(17) 0.0416(7) Uani 1 1 d . . . . .
C32 C 0.73745(12) 0.3495(2) 0.86785(18) 0.0457(8) Uani 1 1 d . . . . .
H32 H 0.728185 0.412194 0.862218 0.055 Uiso 1 1 calc R . . . .
C33 C 0.77213(12) 0.3223(2) 0.92126(18) 0.0459(8) Uani 1 1 d . . . . .
H33 H 0.787331 0.367311 0.951923 0.055 Uiso 1 1 calc R . . . .
C34 C 0.78561(11) 0.2301(2) 0.93165(17) 0.0439(8) Uani 1 1 d . . . . .
C35 C 0.76449(12) 0.1626(2) 0.88667(17) 0.0447(8) Uani 1 1 d . . . . .
H35 H 0.773293 0.099769 0.893119 0.054 Uiso 1 1 calc R . . . .
C36 C 0.73037(11) 0.1904(2) 0.83249(17) 0.0421(7) Uani 1 1 d . . . . .
C37 C 0.67276(11) 0.1936(2) 0.73899(17) 0.0419(7) Uani 1 1 d . . . . .
C38 C 0.63879(11) 0.1694(2) 0.68388(17) 0.0428(7) Uani 1 1 d . . . . .
H38 H 0.634494 0.107131 0.670007 0.051 Uiso 1 1 calc R . . . .
C39 C 0.82085(12) 0.2035(2) 0.99145(17) 0.0440(8) Uani 1 1 d . . . . .
C40 C 0.82011(12) 0.1224(2) 1.03188(18) 0.0465(8) Uani 1 1 d . . . . .
C41 C 0.85913(13) 0.1292(2) 1.08288(18) 0.0487(8) Uani 1 1 d . . . . .
C42 C 0.88242(12) 0.2147(2) 1.07433(18) 0.0488(8) Uani 1 1 d . . . . .
C43 C 0.78198(14) 0.0495(2) 1.0244(2) 0.0540(9) Uani 1 1 d . . . . .
H43A H 0.752411 0.074085 0.995999 0.065 Uiso 1 1 calc R . . . .
H43B H 0.774528 0.036362 1.069090 0.065 Uiso 1 1 calc R . . . .
C44 C 0.79491(17) -0.0399(3) 0.9941(2) 0.0678(11) Uani 1 1 d . . . . .
H44A H 0.800213 -0.028661 0.948530 0.102 Uiso 1 1 calc GR . . . .
H44B H 0.768594 -0.083947 0.992704 0.102 Uiso 1 1 calc GR . . . .
H44C H 0.824286 -0.064880 1.021498 0.102 Uiso 1 1 calc GR . . . .
C45 C 0.87574(15) 0.0613(3) 1.1381(2) 0.0574(9) Uani 1 1 d . . . . .
H45A H 0.848389 0.021743 1.143932 0.069 Uiso 1 1 calc R . . . .
H45B H 0.886761 0.094825 1.180604 0.069 Uiso 1 1 calc R . . . .
C46 C 0.91650(18) 0.0012(3) 1.1233(2) 0.0772(13) Uani 1 1 d . . . . .
H46A H 0.906431 -0.029030 1.079848 0.116 Uiso 1 1 calc GR . . . .
H46B H 0.924467 -0.045499 1.158417 0.116 Uiso 1 1 calc GR . . . .
H46C H 0.944808 0.039363 1.122193 0.116 Uiso 1 1 calc GR . . . .
C47 C 0.92109(13) 0.2513(3) 1.11816(19) 0.0527(9) Uani 1 1 d . . . . .
H47 H 0.934320 0.214201 1.155555 0.063 Uiso 1 1 calc R . . . .
C48 C 0.94322(13) 0.3374(3) 1.11382(19) 0.0533(9) Uani 1 1 d . . . . .
C49 C 0.97958(13) 0.3808(3) 1.16343(19) 0.0546(9) Uani 1 1 d . . . . .
C50 C 0.98793(13) 0.4656(3) 1.1375(2) 0.0561(9) Uani 1 1 d . . . . .
C51 C 0.95706(13) 0.4717(3) 1.07268(19) 0.0533(9) Uani 1 1 d . . . . .
C52 C 1.00106(16) 0.3422(3) 1.2304(2) 0.0676(12) Uani 1 1 d . . . . .
H52A H 1.008800 0.276580 1.225390 0.081 Uiso 1 1 calc R . . . .
H52B H 1.031425 0.374919 1.248214 0.081 Uiso 1 1 calc R . . . .
C53 C 0.9680(2) 0.3509(4) 1.2789(3) 0.0891(15) Uani 1 1 d . . . . .
H53A H 0.938527 0.316074 1.262463 0.134 Uiso 1 1 calc GR . . . .
H53B H 0.959978 0.415754 1.283601 0.134 Uiso 1 1 calc GR . . . .
H53C H 0.983705 0.326590 1.322495 0.134 Uiso 1 1 calc GR . . . .
C54 C 1.02124(15) 0.5396(3) 1.1712(2) 0.0633(11) Uani 1 1 d . . . . .
H54A H 1.048928 0.510402 1.200839 0.076 Uiso 1 1 calc R . . . .
H54B H 1.033776 0.574952 1.136612 0.076 Uiso 1 1 calc R . . . .
C55 C 0.9973(2) 0.6034(4) 1.2112(3) 0.0939(16) Uani 1 1 d . . . . .
H55A H 0.970961 0.634973 1.181735 0.141 Uiso 1 1 calc GR . . . .
H55B H 1.020672 0.648721 1.233176 0.141 Uiso 1 1 calc GR . . . .
H55C H 0.984560 0.568670 1.245289 0.141 Uiso 1 1 calc GR . . . .
C56 C 0.95125(13) 0.5446(2) 1.02776(19) 0.0526(9) Uani 1 1 d . . . . .
H56 H 0.970535 0.597087 1.041482 0.063 Uiso 1 1 calc R . . . .
C57 C 0.92144(12) 0.5513(2) 0.96618(19) 0.0489(8) Uani 1 1 d . . . . .
C58 C 0.91668(13) 0.6307(2) 0.9252(2) 0.0510(9) Uani 1 1 d . . . . .
C59 C 0.88526(13) 0.6098(2) 0.86661(19) 0.0494(8) Uani 1 1 d . . . . .
C60 C 0.87094(12) 0.5158(2) 0.87316(18) 0.0472(8) Uani 1 1 d . . . . .
C61 C 0.94189(14) 0.7202(3) 0.9443(2) 0.0611(10) Uani 1 1 d . . . . .
H61A H 0.940471 0.758295 0.903614 0.073 Uiso 1 1 calc R . . . .
H61B H 0.976138 0.707954 0.963181 0.073 Uiso 1 1 calc R . . . .
C62 C 0.91939(19) 0.7736(3) 0.9958(3) 0.0809(14) Uani 1 1 d . . . . .
H62A H 0.884955 0.782054 0.978608 0.121 Uiso 1 1 calc GR . . . .
H62B H 0.934942 0.833768 1.003785 0.121 Uiso 1 1 calc GR . . . .
H62C H 0.923913 0.739095 1.037937 0.121 Uiso 1 1 calc GR . . . .
C63 C 0.87307(15) 0.6717(3) 0.8061(2) 0.0635(11) Uani 1 1 d . . . . .
H63A H 0.902875 0.702392 0.798960 0.076 Uiso 1 1 calc R . . . .
H63B H 0.861179 0.633328 0.766267 0.076 Uiso 1 1 calc R . . . .
C64 C 0.83599(19) 0.7444(3) 0.8113(3) 0.0799(14) Uani 1 1 d . . . . .
H64A H 0.831138 0.782962 0.771031 0.120 Uiso 1 1 calc GR . . . .
H64B H 0.847159 0.782600 0.850860 0.120 Uiso 1 1 calc GR . . . .
H64C H 0.805571 0.714910 0.815264 0.120 Uiso 1 1 calc GR . . . .
C65 C 0.83993(12) 0.4608(2) 0.82171(18) 0.0463(8) Uani 1 1 d . . . . .
C66 C 0.80059(13) 0.5018(2) 0.77848(18) 0.0491(8) Uani 1 1 d . . . . .
H66 H 0.793370 0.564570 0.784633 0.059 Uiso 1 1 calc R . . . .
C67 C 0.77253(12) 0.4528(2) 0.72767(18) 0.0481(8) Uani 1 1 d . . . . .
H67 H 0.746096 0.481415 0.699353 0.058 Uiso 1 1 calc R . . . .
C68 C 0.78327(12) 0.3612(2) 0.71823(18) 0.0452(8) Uani 1 1 d . . . . .
C69 C 0.76329(12) 0.2914(2) 0.67104(17) 0.0450(8) Uani 1 1 d . . . . .
C70 C 0.72663(12) 0.2896(2) 0.61478(18) 0.0469(8) Uani 1 1 d . . . . .
H70 H 0.708466 0.343453 0.601190 0.056 Uiso 1 1 calc R . . . .
C71 C 0.71687(11) 0.2099(2) 0.57913(18) 0.0469(8) Uani 1 1 d . . . . .
H71 H 0.691490 0.208916 0.541187 0.056 Uiso 1 1 calc R . . . .
C72 C 0.74373(12) 0.1287(2) 0.59749(18) 0.0469(8) Uani 1 1 d . . . . .
C73 C 0.78068(12) 0.1290(2) 0.65436(18) 0.0481(8) Uani 1 1 d . . . . .
H73 H 0.798495 0.074905 0.668423 0.058 Uiso 1 1 calc R . . . .
C74 C 0.79027(11) 0.2103(2) 0.68910(18) 0.0454(8) Uani 1 1 d . . . . .
C75 C 0.82171(12) 0.3194(2) 0.76284(18) 0.0448(8) Uani 1 1 d . . . . .
C76 C 0.85054(12) 0.3687(2) 0.81402(18) 0.0473(8) Uani 1 1 d . . . . .
H76 H 0.876723 0.340096 0.842833 0.057 Uiso 1 1 calc R . . . .
Cl3 Cl 0.04435(10) 0.47580(19) 0.58740(17) 0.1970(14) Uani 1 1 d . . . . .
Cl4 Cl 0.13832(7) 0.51466(12) 0.66781(12) 0.1268(6) Uani 1 1 d . . . . .
C77 C 0.0962(3) 0.5372(5) 0.5916(4) 0.127(3) Uani 1 1 d . . . . .
H77A H 0.088564 0.603563 0.588869 0.152 Uiso 1 1 calc R . . . .
H77B H 0.111163 0.521135 0.552846 0.152 Uiso 1 1 calc R . . . .

loop_
_atom_site_aniso_label
_atom_site_aniso_U_11
_atom_site_aniso_U_22
_atom_site_aniso_U_33
_atom_site_aniso_U_23
_atom_site_aniso_U_13
_atom_site_aniso_U_12
Co1 0.0371(3) 0.0486(3) 0.0436(3) -0.0086(2) -0.0055(2) 0.0009(2)
Co2 0.0406(3) 0.0451(3) 0.0451(3) -0.0020(2) -0.0095(2) -0.0061(2)
Cl1 0.0494(4) 0.0414(4) 0.0444(5) -0.0031(3) -0.0087(3) -0.0014(3)
Cl2 0.0410(4) 0.0514(5) 0.0506(5) -0.0060(4) -0.0043(3) 0.0018(3)
N1 0.0373(14) 0.0489(16) 0.0407(16) -0.0041(12) -0.0070(12) -0.0014(12)
N2 0.0476(16) 0.0578(18) 0.0437(17) -0.0112(14) -0.0021(13) -0.0020(13)
N3 0.0417(15) 0.0508(17) 0.0554(19) -0.0134(14) 0.0016(13) -0.0015(13)
N4 0.0430(15) 0.0395(15) 0.0473(17) -0.0025(12) -0.0086(12) -0.0001(11)
N5 0.0423(15) 0.0462(16) 0.0437(16) -0.0002(12) -0.0084(12) -0.0044(12)
N6 0.0471(16) 0.0484(16) 0.0495(18) -0.0041(14) -0.0119(13) -0.0045(13)
N7 0.0418(15) 0.0455(16) 0.0486(17) -0.0027(13) -0.0055(13) -0.0064(12)
N8 0.0372(14) 0.0472(16) 0.0520(18) -0.0017(13) -0.0089(12) -0.0001(12)
C1 0.0419(18) 0.053(2) 0.047(2) -0.0045(16) 0.0012(15) -0.0007(15)
C2 0.048(2) 0.057(2) 0.057(2) -0.0082(18) 0.0080(17) -0.0003(17)
C3 0.054(2) 0.054(2) 0.065(3) -0.0096(18) 0.0094(18) 0.0029(17)
C4 0.051(2) 0.057(2) 0.054(2) -0.0128(17) 0.0062(17) -0.0015(17)
C5 0.044(2) 0.076(3) 0.067(3) -0.013(2) 0.0050(18) 0.0080(18)
C6 0.071(3) 0.077(3) 0.092(4) -0.012(3) -0.010(3) 0.019(2)
C7 0.067(3) 0.061(3) 0.077(3) -0.008(2) 0.013(2) 0.004(2)
C8 0.126(5) 0.072(3) 0.105(4) -0.005(3) 0.033(4) 0.008(3)
C9 0.057(2) 0.058(2) 0.058(2) -0.0185(18) 0.0074(18) -0.0010(18)
C10 0.053(2) 0.060(2) 0.054(2) -0.0157(18) 0.0016(17) -0.0050(17)
C11 0.062(2) 0.064(2) 0.049(2) -0.0177(18) 0.0003(18) -0.0114(19)
C12 0.053(2) 0.062(2) 0.046(2) -0.0072(17) 0.0009(17) -0.0111(18)
C13 0.0422(18) 0.058(2) 0.041(2) -0.0042(16) -0.0039(15) -0.0068(16)
C14 0.070(3) 0.096(4) 0.069(3) -0.039(3) 0.002(2) -0.015(2)
C15 0.255(11) 0.173(8) 0.097(5) -0.065(5) 0.098(7) -0.084(8)
C16 0.059(2) 0.078(3) 0.044(2) -0.0120(19) -0.0120(18) -0.013(2)
C17 0.089(4) 0.145(5) 0.063(3) 0.025(3) -0.021(3) -0.019(4)
C18 0.0434(18) 0.054(2) 0.044(2) -0.0015(16) -0.0069(15) -0.0064(16)
C19 0.0401(17) 0.0492(19) 0.0413(19) 0.0003(15) -0.0072(14) -0.0036(14)
C20 0.0387(17) 0.0485(19) 0.050(2) 0.0003(16) -0.0069(15) 0.0026(14)
C21 0.0421(17) 0.0481(19) 0.044(2) 0.0042(15) -0.0040(14) 0.0033(14)
C22 0.0420(17) 0.0434(18) 0.0400(19) 0.0016(14) -0.0039(14) -0.0007(14)
C23 0.0428(19) 0.067(2) 0.061(2) -0.0037(19) -0.0142(17) 0.0067(17)
C24 0.067(3) 0.086(3) 0.069(3) 0.005(2) -0.024(2) 0.017(2)
C25 0.048(2) 0.063(2) 0.054(2) -0.0112(18) -0.0060(17) 0.0074(17)
C26 0.085(3) 0.064(3) 0.067(3) -0.008(2) -0.016(2) 0.028(2)
C27 0.0359(16) 0.0470(19) 0.0424(19) -0.0023(15) -0.0021(13) -0.0002(14)
C28 0.0467(19) 0.0450(19) 0.052(2) 0.0000(16) -0.0090(16) 0.0049(15)
C29 0.0480(19) 0.0411(18) 0.049(2) -0.0043(15) -0.0059(16) -0.0003(14)
C30 0.0376(16) 0.0425(18) 0.0448(19) -0.0052(14) -0.0040(14) -0.0015(14)
C31 0.0374(16) 0.0416(17) 0.0423(19) -0.0050(14) -0.0010(13) -0.0038(13)
C32 0.0425(17) 0.0442(18) 0.046(2) -0.0044(15) -0.0033(15) -0.0011(14)
C33 0.0412(17) 0.0446(18) 0.046(2) -0.0047(15) -0.0062(15) -0.0064(14)
C34 0.0383(16) 0.0460(19) 0.0431(19) 0.0005(15) -0.0032(14) -0.0052(14)
C35 0.0388(17) 0.0435(18) 0.047(2) 0.0001(15) -0.0038(14) -0.0028(14)
C36 0.0328(15) 0.0470(19) 0.0426(19) -0.0047(14) -0.0028(13) -0.0044(13)
C37 0.0354(16) 0.0432(18) 0.0428(19) 0.0001(14) -0.0038(13) 0.0016(13)
C38 0.0376(16) 0.0423(17) 0.0445(19) -0.0040(14) -0.0024(14) -0.0024(13)
C39 0.0396(16) 0.0458(18) 0.0424(19) -0.0010(15) -0.0027(14) -0.0002(14)
C40 0.0439(18) 0.0480(19) 0.044(2) -0.0018(15) -0.0013(15) -0.0018(15)
C41 0.0474(19) 0.054(2) 0.041(2) 0.0006(15) -0.0008(15) 0.0051(16)
C42 0.0460(18) 0.0485(19) 0.046(2) -0.0025(15) -0.0058(15) 0.0027(15)
C43 0.053(2) 0.052(2) 0.055(2) 0.0051(17) 0.0024(17) -0.0071(16)
C44 0.069(3) 0.056(2) 0.073(3) 0.001(2) -0.001(2) -0.009(2)
C45 0.060(2) 0.057(2) 0.049(2) 0.0056(17) -0.0027(17) 0.0053(18)
C46 0.080(3) 0.075(3) 0.068(3) 0.004(2) -0.007(2) 0.026(2)
C47 0.051(2) 0.055(2) 0.045(2) 0.0010(16) -0.0100(16) 0.0012(16)
C48 0.051(2) 0.050(2) 0.050(2) -0.0013(16) -0.0110(16) -0.0012(16)
C49 0.0461(19) 0.062(2) 0.050(2) -0.0018(18) -0.0064(16) -0.0079(17)
C50 0.0445(19) 0.063(2) 0.054(2) -0.0067(18) -0.0066(16) -0.0075(17)
C51 0.0474(19) 0.054(2) 0.052(2) -0.0065(17) -0.0080(16) -0.0090(16)
C52 0.068(3) 0.075(3) 0.052(2) -0.002(2) -0.007(2) -0.023(2)
C53 0.105(4) 0.094(4) 0.070(3) 0.006(3) 0.022(3) -0.009(3)
C54 0.058(2) 0.066(2) 0.058(2) 0.000(2) -0.0087(19) -0.0150(19)
C55 0.099(4) 0.084(3) 0.091(4) -0.024(3) 0.000(3) -0.015(3)
C56 0.0454(19) 0.047(2) 0.058(2) -0.0052(17) -0.0087(17) -0.0078(15)
C57 0.0405(17) 0.0445(19) 0.056(2) -0.0076(16) -0.0063(15) -0.0061(14)
C58 0.0422(18) 0.0455(19) 0.060(2) -0.0043(17) -0.0026(16) -0.0049(15)
C59 0.0452(18) 0.0428(18) 0.056(2) -0.0012(16) -0.0016(16) -0.0060(15)
C60 0.0401(17) 0.049(2) 0.048(2) -0.0010(16) -0.0041(15) -0.0030(14)
C61 0.057(2) 0.046(2) 0.072(3) -0.0020(18) -0.0100(19) -0.0094(17)
C62 0.086(3) 0.056(3) 0.094(4) -0.016(2) 0.000(3) -0.003(2)
C63 0.059(2) 0.058(2) 0.067(3) 0.009(2) -0.0040(19) -0.0180(19)
C64 0.088(3) 0.055(2) 0.084(3) 0.013(2) -0.015(3) -0.003(2)
C65 0.0423(17) 0.0467(19) 0.047(2) -0.0003(15) -0.0003(15) -0.0086(14)
C66 0.0468(19) 0.0455(19) 0.050(2) 0.0004(16) -0.0039(15) -0.0051(15)
C67 0.0434(18) 0.0462(19) 0.049(2) 0.0029(15) -0.0058(15) -0.0018(14)
C68 0.0388(17) 0.0460(19) 0.046(2) 0.0030(15) -0.0036(14) -0.0098(14)
C69 0.0396(17) 0.0459(19) 0.045(2) 0.0022(15) -0.0022(14) -0.0053(14)
C70 0.0388(17) 0.0475(19) 0.050(2) -0.0017(16) -0.0031(14) -0.0023(14)
C71 0.0340(16) 0.056(2) 0.046(2) -0.0038(16) -0.0049(14) -0.0041(15)
C72 0.0349(16) 0.053(2) 0.050(2) -0.0060(16) 0.0005(14) -0.0066(14)
C73 0.0400(17) 0.0485(19) 0.052(2) -0.0010(16) 0.0006(15) 0.0018(15)
C74 0.0365(16) 0.0503(19) 0.046(2) -0.0046(15) -0.0012(14) -0.0057(14)
C75 0.0407(17) 0.0431(18) 0.047(2) 0.0000(15) -0.0020(14) -0.0062(14)
C76 0.0370(17) 0.051(2) 0.049(2) 0.0035(16) -0.0051(15) -0.0059(14)
Cl3 0.1494(19) 0.179(2) 0.267(3) -0.131(2) 0.052(2) -0.0445(17)
Cl4 0.1180(13) 0.0963(11) 0.1712(18) 0.0024(11) 0.0406(12) 0.0127(9)
C77 0.120(5) 0.117(5) 0.157(7) 0.011(5) 0.059(5) 0.021(4)

loop_
_atom_type_symbol
_atom_type_description
_atom_type_scat_dispersion_real
_atom_type_scat_dispersion_imag
_atom_type_scat_source
C C 0.0181 0.0091 'International Tables Vol C Tables 4.2.6.8 and 6.1.1.4'
H H 0.0000 0.0000 'International Tables Vol C Tables 4.2.6.8 and 6.1.1.4'
Cl Cl 0.3639 0.7018 'International Tables Vol C Tables 4.2.6.8 and 6.1.1.4'
Co Co -2.3653 3.6143 'International Tables Vol C Tables 4.2.6.8 and 6.1.1.4'
N N 0.0311 0.0180 'International Tables Vol C Tables 4.2.6.8 and 6.1.1.4'

loop_
_geom_angle_atom_site_label_1
_geom_angle_atom_site_label_2
_geom_angle_atom_site_label_3
_geom_angle
_geom_angle_site_symmetry_1
_geom_angle_site_symmetry_3
_geom_angle_publ_flag
N1 Co1 Cl1 111.54(9) . . ?
N2 Co1 Cl1 111.10(10) . . ?
N2 Co1 N1 93.72(12) . . ?
N2 Co1 N3 91.68(12) . . ?
N3 Co1 Cl1 99.92(10) . . ?
N3 Co1 N1 143.51(12) . . ?
N5 Co2 Cl2 101.08(9) . . ?
N6 Co2 Cl2 106.16(10) . . ?
N6 Co2 N5 91.83(12) . . ?
N6 Co2 N7 93.79(12) . . ?
N7 Co2 Cl2 110.75(9) . . ?
N7 Co2 N5 144.60(12) . . ?
C19 N1 Co1 119.5(2) . . ?
C22 N1 Co1 134.0(2) . . ?
C22 N1 C19 106.1(3) . . ?
C10 N2 Co1 125.5(2) . . ?
C10 N2 C13 107.6(3) . . ?
C13 N2 Co1 126.1(2) . . ?
C1 N3 Co1 130.0(2) . . ?
C1 N3 C4 106.7(3) . . ?
C4 N3 Co1 118.8(2) . . ?
C36 N4 H4 125.4 . . ?
C37 N4 H4 125.4 . . ?
C37 N4 C36 109.2(3) . . ?
C39 N5 Co2 132.2(2) . . ?
C39 N5 C42 106.1(3) . . ?
C42 N5 Co2 117.4(2) . . ?
C48 N6 Co2 124.5(2) . . ?
C48 N6 C51 107.9(3) . . ?
C51 N6 Co2 126.1(3) . . ?
C57 N7 Co2 120.2(2) . . ?
C60 N7 Co2 133.8(2) . . ?
C60 N7 C57 105.6(3) . . ?
C74 N8 H8 125.4 . . ?
C75 N8 H8 125.4 . . ?
C75 N8 C74 109.3(3) . . ?
N3 C1 C2 111.2(3) . . ?
N3 C1 C72 120.9(3) . . ?
C2 C1 C72 127.3(3) . . ?
C1 C2 C5 127.0(3) . . ?
C3 C2 C1 106.1(3) . . ?
C3 C2 C5 126.6(4) . . ?
C2 C3 C4 107.6(3) . . ?
C2 C3 C7 127.6(4) . . ?
C4 C3 C7 124.8(4) . . ?
N3 C4 C3 108.3(3) . . ?
C9 C4 N3 125.4(3) . . ?
C9 C4 C3 126.3(4) . . ?
C2 C5 H5A 108.8 . . ?
C2 C5 H5B 108.8 . . ?
C2 C5 C6 113.9(4) . . ?
H5A C5 H5B 107.7 . . ?
C6 C5 H5A 108.8 . . ?
C6 C5 H5B 108.8 . . ?
C5 C6 H6A 109.5 . . ?
C5 C6 H6B 109.5 . . ?
C5 C6 H6C 109.5 . . ?
H6A C6 H6B 109.5 . . ?
H6A C6 H6C 109.5 . . ?
H6B C6 H6C 109.5 . . ?
C3 C7 H7A 108.9 . . ?
C3 C7 H7B 108.9 . . ?
H7A C7 H7B 107.7 . . ?
C8 C7 C3 113.4(4) . . ?
C8 C7 H7A 108.9 . . ?
C8 C7 H7B 108.9 . . ?
C7 C8 H8A 109.5 . . ?
C7 C8 H8B 109.5 . . ?
C7 C8 H8C 109.5 . . ?
H8A C8 H8B 109.5 . . ?
H8A C8 H8C 109.5 . . ?
H8B C8 H8C 109.5 . . ?
C4 C9 H9 115.8 . . ?
C4 C9 C10 128.5(4) . . ?
C10 C9 H9 115.8 . . ?
N2 C10 C9 121.3(3) . . ?
N2 C10 C11 109.4(3) . . ?
C9 C10 C11 129.2(4) . . ?
C10 C11 C14 125.2(4) . . ?
C12 C11 C10 106.9(3) . . ?
C12 C11 C14 127.7(4) . . ?
C11 C12 C13 106.2(3) . . ?
C11 C12 C16 128.5(4) . . ?
C13 C12 C16 125.4(4) . . ?
N2 C13 C12 109.9(3) . . ?
N2 C13 C18 122.0(3) . . ?
C18 C13 C12 127.9(3) . . ?
C11 C14 H14A 108.8 . . ?
C11 C14 H14B 108.8 . . ?
H14A C14 H14B 107.7 . . ?
C15 C14 C11 114.0(5) . . ?
C15 C14 H14A 108.8 . . ?
C15 C14 H14B 108.8 . . ?
C14 C15 H15A 109.5 . . ?
C14 C15 H15B 109.5 . . ?
C14 C15 H15C 109.5 . . ?
H15A C15 H15B 109.5 . . ?
H15A C15 H15C 109.5 . . ?
H15B C15 H15C 109.5 . . ?
C12 C16 H16A 109.0 . . ?
C12 C16 H16B 109.0 . . ?
C12 C16 C17 113.1(4) . . ?
H16A C16 H16B 107.8 . . ?
C17 C16 H16A 109.0 . . ?
C17 C16 H16B 109.0 . . ?
C16 C17 H17A 109.5 . . ?
C16 C17 H17B 109.5 . . ?
C16 C17 H17C 109.5 . . ?
H17A C17 H17B 109.5 . . ?
H17A C17 H17C 109.5 . . ?
H17B C17 H17C 109.5 . . ?
C13 C18 H18 115.9 . . ?
C19 C18 C13 128.2(3) . . ?
C19 C18 H18 115.9 . . ?
N1 C19 C20 108.7(3) . . ?
C18 C19 N1 127.0(3) . . ?
C18 C19 C20 124.3(3) . . ?
C19 C20 C23 124.7(3) . . ?
C21 C20 C19 107.6(3) . . ?
C21 C20 C23 127.7(3) . . ?
C20 C21 C22 106.5(3) . . ?
C20 C21 C25 125.9(3) . . ?
C22 C21 C25 127.4(3) . . ?
N1 C22 C21 111.0(3) . . ?
N1 C22 C27 123.1(3) . . ?
C21 C22 C27 125.7(3) . . ?
C20 C23 H23A 109.1 . . ?
C20 C23 H23B 109.1 . . ?
C20 C23 C24 112.3(4) . . ?
H23A C23 H23B 107.9 . . ?
C24 C23 H23A 109.1 . . ?
C24 C23 H23B 109.1 . . ?
C23 C24 H24A 109.5 . . ?
C23 C24 H24B 109.5 . . ?
C23 C24 H24C 109.5 . . ?
H24A C24 H24B 109.5 . . ?
H24A C24 H24C 109.5 . . ?
H24B C24 H24C 109.5 . . ?
C21 C25 H25A 108.7 . . ?
C21 C25 H25B 108.7 . . ?
C21 C25 C26 114.0(4) . . ?
H25A C25 H25B 107.6 . . ?
C26 C25 H25A 108.7 . . ?
C26 C25 H25B 108.7 . . ?
C25 C26 H26A 109.5 . . ?
C25 C26 H26B 109.5 . . ?
C25 C26 H26C 109.5 . . ?
H26A C26 H26B 109.5 . . ?
H26A C26 H26C 109.5 . . ?
H26B C26 H26C 109.5 . . ?
C28 C27 C22 120.4(3) . . ?
C38 C27 C22 119.8(3) . . ?
C38 C27 C28 119.7(3) . . ?
C27 C28 H28 119.0 . . ?
C29 C28 C27 121.9(3) . . ?
C29 C28 H28 119.0 . . ?
C28 C29 H29 120.4 . . ?
C28 C29 C30 119.1(3) . . ?
C30 C29 H29 120.4 . . ?
C29 C30 C31 134.6(3) . . ?
C29 C30 C37 118.5(3) . . ?
C37 C30 C31 106.9(3) . . ?
C32 C31 C30 134.2(3) . . ?
C32 C31 C36 119.2(3) . . ?
C36 C31 C30 106.6(3) . . ?
C31 C32 H32 120.7 . . ?
C33 C32 C31 118.5(3) . . ?
C33 C32 H32 120.7 . . ?
C32 C33 H33 119.0 . . ?
C32 C33 C34 121.9(3) . . ?
C34 C33 H33 119.0 . . ?
C33 C34 C39 120.0(3) . . ?
C35 C34 C33 120.3(3) . . ?
C35 C34 C39 119.6(3) . . ?
C34 C35 H35 121.2 . . ?
C36 C35 C34 117.6(3) . . ?
C36 C35 H35 121.2 . . ?
N4 C36 C31 108.7(3) . . ?
C35 C36 N4 128.8(3) . . ?
C35 C36 C31 122.4(3) . . ?
N4 C37 C30 108.5(3) . . ?
C38 C37 N4 128.7(3) . . ?
C38 C37 C30 122.8(3) . . ?
C27 C38 H38 121.0 . . ?
C37 C38 C27 117.9(3) . . ?
C37 C38 H38 121.0 . . ?
N5 C39 C34 121.0(3) . . ?
N5 C39 C40 111.6(3) . . ?
C40 C39 C34 127.3(3) . . ?
C39 C40 C43 127.5(3) . . ?
C41 C40 C39 106.0(3) . . ?
C41 C40 C43 126.2(3) . . ?
C40 C41 C42 107.2(3) . . ?
C40 C41 C45 127.8(3) . . ?
C42 C41 C45 125.1(3) . . ?
N5 C42 C41 109.1(3) . . ?
C47 C42 N5 125.1(3) . . ?
C47 C42 C41 125.7(3) . . ?
C40 C43 H43A 108.5 . . ?
C40 C43 H43B 108.5 . . ?
C40 C43 C44 115.1(3) . . ?
H43A C43 H43B 107.5 . . ?
C44 C43 H43A 108.5 . . ?
C44 C43 H43B 108.5 . . ?
C43 C44 H44A 109.5 . . ?
C43 C44 H44B 109.5 . . ?
C43 C44 H44C 109.5 . . ?
H44A C44 H44B 109.5 . . ?
H44A C44 H44C 109.5 . . ?
H44B C44 H44C 109.5 . . ?
C41 C45 H45A 109.2 . . ?
C41 C45 H45B 109.2 . . ?
C41 C45 C46 111.8(4) . . ?
H45A C45 H45B 107.9 . . ?
C46 C45 H45A 109.2 . . ?
C46 C45 H45B 109.2 . . ?
C45 C46 H46A 109.5 . . ?
C45 C46 H46B 109.5 . . ?
C45 C46 H46C 109.5 . . ?
H46A C46 H46B 109.5 . . ?
H46A C46 H46C 109.5 . . ?
H46B C46 H46C 109.5 . . ?
C42 C47 H47 116.2 . . ?
C42 C47 C48 127.6(3) . . ?
C48 C47 H47 116.2 . . ?
N6 C48 C47 122.1(3) . . ?
N6 C48 C49 110.2(3) . . ?
C47 C48 C49 127.7(3) . . ?
C48 C49 C52 125.9(4) . . ?
C50 C49 C48 106.0(3) . . ?
C50 C49 C52 128.0(3) . . ?
C49 C50 C51 106.6(3) . . ?
C49 C50 C54 127.1(4) . . ?
C51 C50 C54 126.3(4) . . ?
N6 C51 C50 109.3(3) . . ?
N6 C51 C56 122.0(3) . . ?
C56 C51 C50 128.6(3) . . ?
C49 C52 H52A 109.2 . . ?
C49 C52 H52B 109.2 . . ?
H52A C52 H52B 107.9 . . ?
C53 C52 C49 111.9(4) . . ?
C53 C52 H52A 109.2 . . ?
C53 C52 H52B 109.2 . . ?
C52 C53 H53A 109.5 . . ?
C52 C53 H53B 109.5 . . ?
C52 C53 H53C 109.5 . . ?
H53A C53 H53B 109.5 . . ?
H53A C53 H53C 109.5 . . ?
H53B C53 H53C 109.5 . . ?
C50 C54 H54A 109.1 . . ?
C50 C54 H54B 109.1 . . ?
H54A C54 H54B 107.8 . . ?
C55 C54 C50 112.7(4) . . ?
C55 C54 H54A 109.1 . . ?
C55 C54 H54B 109.1 . . ?
C54 C55 H55A 109.5 . . ?
C54 C55 H55B 109.5 . . ?
C54 C55 H55C 109.5 . . ?
H55A C55 H55B 109.5 . . ?
H55A C55 H55C 109.5 . . ?
H55B C55 H55C 109.5 . . ?
C51 C56 H56 115.5 . . ?
C57 C56 C51 129.0(3) . . ?
C57 C56 H56 115.5 . . ?
C56 C57 N7 126.1(3) . . ?
C56 C57 C58 124.6(3) . . ?
C58 C57 N7 109.3(3) . . ?
C57 C58 C61 124.6(3) . . ?
C59 C58 C57 107.6(3) . . ?
C59 C58 C61 127.8(4) . . ?
C58 C59 C60 106.1(3) . . ?
C58 C59 C63 125.5(3) . . ?
C60 C59 C63 128.1(3) . . ?
N7 C60 C59 111.4(3) . . ?
N7 C60 C65 122.1(3) . . ?
C59 C60 C65 126.4(3) . . ?
C58 C61 H61A 109.2 . . ?
C58 C61 H61B 109.2 . . ?
C58 C61 C62 112.2(4) . . ?
H61A C61 H61B 107.9 . . ?
C62 C61 H61A 109.2 . . ?
C62 C61 H61B 109.2 . . ?
C61 C62 H62A 109.5 . . ?
C61 C62 H62B 109.5 . . ?
C61 C62 H62C 109.5 . . ?
H62A C62 H62B 109.5 . . ?
H62A C62 H62C 109.5 . . ?
H62B C62 H62C 109.5 . . ?
C59 C63 H63A 108.6 . . ?
C59 C63 H63B 108.6 . . ?
H63A C63 H63B 107.6 . . ?
C64 C63 C59 114.7(4) . . ?
C64 C63 H63A 108.6 . . ?
C64 C63 H63B 108.6 . . ?
C63 C64 H64A 109.5 . . ?
C63 C64 H64B 109.5 . . ?
C63 C64 H64C 109.5 . . ?
H64A C64 H64B 109.5 . . ?
H64A C64 H64C 109.5 . . ?
H64B C64 H64C 109.5 . . ?
C66 C65 C60 120.4(3) . . ?
C76 C65 C60 119.6(3) . . ?
C76 C65 C66 120.0(3) . . ?
C65 C66 H66 119.2 . . ?
C67 C66 C65 121.5(3) . . ?
C67 C66 H66 119.2 . . ?
C66 C67 H67 120.3 . . ?
C66 C67 C68 119.3(3) . . ?
C68 C67 H67 120.3 . . ?
C67 C68 C69 134.5(3) . . ?
C67 C68 C75 119.1(3) . . ?
C75 C68 C69 106.4(3) . . ?
C70 C69 C68 134.5(3) . . ?
C70 C69 C74 118.6(3) . . ?
C74 C69 C68 106.9(3) . . ?
C69 C70 H70 120.1 . . ?
C71 C70 C69 119.7(3) . . ?
C71 C70 H70 120.1 . . ?
C70 C71 H71 119.2 . . ?
C70 C71 C72 121.5(3) . . ?
C72 C71 H71 119.2 . . ?
C71 C72 C1 119.0(3) . . ?
C73 C72 C1 121.3(3) . . ?
C73 C72 C71 119.6(3) . . ?
C72 C73 H73 121.0 . . ?
C74 C73 C72 117.9(3) . . ?
C74 C73 H73 121.0 . . ?
N8 C74 C69 108.3(3) . . ?
C73 C74 N8 129.1(3) . . ?
C73 C74 C69 122.6(3) . . ?
N8 C75 C68 109.1(3) . . ?
N8 C75 C76 129.0(3) . . ?
C76 C75 C68 121.9(3) . . ?
C65 C76 C75 118.2(3) . . ?
C65 C76 H76 120.9 . . ?
C75 C76 H76 120.9 . . ?
Cl3 C77 Cl4 111.9(4) . . ?
Cl3 C77 H77A 109.2 . . ?
Cl3 C77 H77B 109.2 . . ?
Cl4 C77 H77A 109.2 . . ?
Cl4 C77 H77B 109.2 . . ?
H77A C77 H77B 107.9 . . ?

loop_
_geom_bond_atom_site_label_1
_geom_bond_atom_site_label_2
_geom_bond_distance
_geom_bond_site_symmetry_2
_geom_bond_publ_flag
Co1 Cl1 2.3241(10) . ?
Co1 N1 2.027(3) . ?
Co1 N2 1.979(3) . ?
Co1 N3 2.015(3) . ?
Co2 Cl2 2.2906(10) . ?
Co2 N5 2.025(3) . ?
Co2 N6 1.967(3) . ?
Co2 N7 2.024(3) . ?
N1 C19 1.410(4) . ?
N1 C22 1.349(4) . ?
N2 C10 1.353(5) . ?
N2 C13 1.354(4) . ?
N3 C1 1.349(4) . ?
N3 C4 1.398(5) . ?
N4 H4 0.8800 . ?
N4 C36 1.386(4) . ?
N4 C37 1.386(4) . ?
N5 C39 1.338(4) . ?
N5 C42 1.403(4) . ?
N6 C48 1.344(5) . ?
N6 C51 1.367(5) . ?
N7 C57 1.421(4) . ?
N7 C60 1.348(4) . ?
N8 H8 0.8800 . ?
N8 C74 1.386(4) . ?
N8 C75 1.372(4) . ?
C1 C2 1.434(5) . ?
C1 C72 1.454(5) . ?
C2 C3 1.368(6) . ?
C2 C5 1.502(5) . ?
C3 C4 1.445(6) . ?
C3 C7 1.508(6) . ?
C4 C9 1.367(5) . ?
C5 H5A 0.9900 . ?
C5 H5B 0.9900 . ?
C5 C6 1.516(7) . ?
C6 H6A 0.9800 . ?
C6 H6B 0.9800 . ?
C6 H6C 0.9800 . ?
C7 H7A 0.9900 . ?
C7 H7B 0.9900 . ?
C7 C8 1.473(7) . ?
C8 H8A 0.9800 . ?
C8 H8B 0.9800 . ?
C8 H8C 0.9800 . ?
C9 H9 0.9500 . ?
C9 C10 1.402(6) . ?
C10 C11 1.444(5) . ?
C11 C12 1.362(6) . ?
C11 C14 1.506(6) . ?
C12 C13 1.442(5) . ?
C12 C16 1.501(5) . ?
C13 C18 1.407(5) . ?
C14 H14A 0.9900 . ?
C14 H14B 0.9900 . ?
C14 C15 1.481(9) . ?
C15 H15A 0.9800 . ?
C15 H15B 0.9800 . ?
C15 H15C 0.9800 . ?
C16 H16A 0.9900 . ?
C16 H16B 0.9900 . ?
C16 C17 1.521(7) . ?
C17 H17A 0.9800 . ?
C17 H17B 0.9800 . ?
C17 H17C 0.9800 . ?
C18 H18 0.9500 . ?
C18 C19 1.378(5) . ?
C19 C20 1.442(5) . ?
C20 C21 1.358(5) . ?
C20 C23 1.510(5) . ?
C21 C22 1.446(5) . ?
C21 C25 1.507(5) . ?
C22 C27 1.464(4) . ?
C23 H23A 0.9900 . ?
C23 H23B 0.9900 . ?
C23 C24 1.532(6) . ?
C24 H24A 0.9800 . ?
C24 H24B 0.9800 . ?
C24 H24C 0.9800 . ?
C25 H25A 0.9900 . ?
C25 H25B 0.9900 . ?
C25 C26 1.520(6) . ?
C26 H26A 0.9800 . ?
C26 H26B 0.9800 . ?
C26 H26C 0.9800 . ?
C27 C28 1.403(5) . ?
C27 C38 1.395(5) . ?
C28 H28 0.9500 . ?
C28 C29 1.375(5) . ?
C29 H29 0.9500 . ?
C29 C30 1.392(5) . ?
C30 C31 1.445(5) . ?
C30 C37 1.411(5) . ?
C31 C32 1.400(5) . ?
C31 C36 1.410(5) . ?
C32 H32 0.9500 . ?
C32 C33 1.378(5) . ?
C33 H33 0.9500 . ?
C33 C34 1.400(5) . ?
C34 C35 1.398(5) . ?
C34 C39 1.472(5) . ?
C35 H35 0.9500 . ?
C35 C36 1.382(5) . ?
C37 C38 1.378(4) . ?
C38 H38 0.9500 . ?
C39 C40 1.441(5) . ?
C40 C41 1.369(5) . ?
C40 C43 1.501(5) . ?
C41 C42 1.435(5) . ?
C41 C45 1.503(5) . ?
C42 C47 1.382(5) . ?
C43 H43A 0.9900 . ?
C43 H43B 0.9900 . ?
C43 C44 1.513(6) . ?
C44 H44A 0.9800 . ?
C44 H44B 0.9800 . ?
C44 H44C 0.9800 . ?
C45 H45A 0.9900 . ?
C45 H45B 0.9900 . ?
C45 C46 1.524(6) . ?
C46 H46A 0.9800 . ?
C46 H46B 0.9800 . ?
C46 H46C 0.9800 . ?
C47 H47 0.9500 . ?
C47 C48 1.412(5) . ?
C48 C49 1.444(5) . ?
C49 C50 1.381(6) . ?
C49 C52 1.492(6) . ?
C50 C51 1.440(5) . ?
C50 C54 1.508(5) . ?
C51 C56 1.389(5) . ?
C52 H52A 0.9900 . ?
C52 H52B 0.9900 . ?
C52 C53 1.488(7) . ?
C53 H53A 0.9800 . ?
C53 H53B 0.9800 . ?
C53 H53C 0.9800 . ?
C54 H54A 0.9900 . ?
C54 H54B 0.9900 . ?
C54 C55 1.481(7) . ?
C55 H55A 0.9800 . ?
C55 H55B 0.9800 . ?
C55 H55C 0.9800 . ?
C56 H56 0.9500 . ?
C56 C57 1.375(5) . ?
C57 C58 1.416(5) . ?
C58 C59 1.379(5) . ?
C58 C61 1.501(5) . ?
C59 C60 1.440(5) . ?
C59 C63 1.511(5) . ?
C60 C65 1.470(5) . ?
C61 H61A 0.9900 . ?
C61 H61B 0.9900 . ?
C61 C62 1.537(7) . ?
C62 H62A 0.9800 . ?
C62 H62B 0.9800 . ?
C62 H62C 0.9800 . ?
C63 H63A 0.9900 . ?
C63 H63B 0.9900 . ?
C63 C64 1.509(7) . ?
C64 H64A 0.9800 . ?
C64 H64B 0.9800 . ?
C64 H64C 0.9800 . ?
C65 C66 1.415(5) . ?
C65 C76 1.389(5) . ?
C66 H66 0.9500 . ?
C66 C67 1.377(5) . ?
C67 H67 0.9500 . ?
C67 C68 1.390(5) . ?
C68 C69 1.437(5) . ?
C68 C75 1.416(5) . ?
C69 C70 1.392(5) . ?
C69 C74 1.417(5) . ?
C70 H70 0.9500 . ?
C70 C71 1.368(5) . ?
C71 H71 0.9500 . ?
C71 C72 1.417(5) . ?
C72 C73 1.405(5) . ?
C73 H73 0.9500 . ?
C73 C74 1.378(5) . ?
C75 C76 1.394(5) . ?
C76 H76 0.9500 . ?
Cl3 C77 1.709(8) . ?
Cl4 C77 1.797(9) . ?
C77 H77A 0.9900 . ?
C77 H77B 0.9900 . ?
